data_7028425
loop_
_publ_author_name
'B\"ottcher, Tobias'
'Steinhauer, Simon'
'Allefeld, Nadine'
'Hoge, Berthold'
'Neumann, Beate'
'Stammler, Hans Georg'
'Bassil, Bassem S.'
'Winter, Martin'
'Mitzel, Norbert W.'
'R\"oschenthaler, Gerd-Volker'

_publ_section_title
;
 Carbene complexes of phosphorus(v) fluorides substituted with
 perfluoroalkyl-groups synthesized by oxidative addition. Cleavage of the
 complexes reveals a new synthetic protocol for ionic liquids.
;
_journal_issue 7
_journal_name_full 'Dalton transactions (Cambridge, England : 2003)'
_journal_page_first 2979
_journal_page_last 2987
_journal_paper_doi 10.1039/c3dt53043d
_journal_volume 43
_journal_year 2014
_chemical_formula_moiety 'C7 H10 F9 N2 P'
_chemical_formula_sum 'C7 H10 F9 N2 P'
_chemical_formula_weight 324.14
_chemical_name_systematic
;
 ?
;
_space_group_crystal_system triclinic
_space_group_IT_number 2
_space_group_name_Hall '-P 1'
_space_group_name_H-M_alt 'P -1'
_symmetry_space_group_name_Hall '-P 1'
_symmetry_space_group_name_H-M 'P -1'
_atom_sites_solution_hydrogens geom
_atom_sites_solution_primary direct
_audit_creation_date 2013-09-11
_audit_creation_method
;
  Olex2 1.2-ac2
  (compiled 2012.03.27 svn.r2268, GUI svn.r4156)
;
_cell_angle_alpha 87.6528(16)
_cell_angle_beta 70.535(2)
_cell_angle_gamma 87.9102(17)
_cell_formula_units_Z 4
_cell_length_a 8.6479(2)
_cell_length_b 10.9687(2)
_cell_length_c 12.7240(3)
_cell_measurement_reflns_used 27829
_cell_measurement_temperature 99.95(16)
_cell_measurement_theta_max 32.6190
_cell_measurement_theta_min 3.4160
_cell_volume 1136.68(5)
_computing_cell_refinement
;
CrysAlisPro, Agilent Technologies,
Version 1.171.36.28 (release 01-02-2013 CrysAlis171 .NET)
(compiled Feb  1 2013,16:14:44)
;
_computing_data_collection
;
CrysAlisPro, Agilent Technologies,
Version 1.171.36.28 (release 01-02-2013 CrysAlis171 .NET)
(compiled Feb  1 2013,16:14:44)
;
_computing_data_reduction
;
CrysAlisPro, Agilent Technologies,
Version 1.171.36.28 (release 01-02-2013 CrysAlis171 .NET)
(compiled Feb  1 2013,16:14:44)
;
_computing_molecular_graphics
;
O. V. Dolomanov, L. J. Bourhis, R. J. Gildea, J. A. K. Howard and H. Puschmann,
OLEX2: a complete structure solution, refinement and analysis program.
J. Appl. Cryst. (2009). 42, 339-341.
;
_computing_publication_material
;
O. V. Dolomanov, L. J. Bourhis, R. J. Gildea, J. A. K. Howard and H. Puschmann,
OLEX2: a complete structure solution, refinement and analysis program.
J. Appl. Cryst. (2009). 42, 339-341.
;
_computing_structure_refinement
;
SHELXL, G.M. Sheldrick, Acta Cryst.
(2008). A64, 112-122
;
_computing_structure_solution
;
SHELXS, G.M. Sheldrick, Acta Cryst.
(2008). A64, 112-122
;
_diffrn_ambient_temperature 99.95(16)
_diffrn_detector_area_resol_mean 5.3114
_diffrn_measured_fraction_theta_full 0.9988
_diffrn_measured_fraction_theta_max 0.9484
_diffrn_measurement_details
;
  1 omega   43.00   71.00   1.0000   20.0000
omega____ theta____ kappa____ phi______ frames
    -       17.4854 -124.0000   29.3986 28

  2 omega    6.00   66.00   1.0000   20.0000
omega____ theta____ kappa____ phi______ frames
    -       17.4854 -116.0000  -64.0196 60

  3 omega    2.00   87.00   1.0000   20.0000
omega____ theta____ kappa____ phi______ frames
    -       17.4854   38.0000  150.0000 85

  4 omega  -11.00   83.00   1.0000   20.0000
omega____ theta____ kappa____ phi______ frames
    -       17.4854   77.0000 -120.0000 94

  5 omega    9.00   84.00   1.0000   20.0000
omega____ theta____ kappa____ phi______ frames
    -       17.4854   57.0000   30.0000 75

  6 omega  -20.00   56.00   1.0000   20.0000
omega____ theta____ kappa____ phi______ frames
    -       17.4854  -99.0000   90.0000 76

  7 omega  -48.00   37.00   1.0000   20.0000
omega____ theta____ kappa____ phi______ frames
    -       17.4854  -38.0000  -30.0000 85

  8 omega  -45.00   -8.00   1.0000   20.0000
omega____ theta____ kappa____ phi______ frames
    -       17.4854  -38.0000 -150.0000 37

  9 omega    9.00   88.00   1.0000   20.0000
omega____ theta____ kappa____ phi______ frames
    -       17.4854   38.0000    0.0000 79

 10 omega    0.00   70.00   1.0000   20.0000
omega____ theta____ kappa____ phi______ frames
    -       17.4854 -122.0000 -160.5978 70

 11 omega -101.00  -55.00   1.0000   20.0000
omega____ theta____ kappa____ phi______ frames
    -      -16.3917  178.0000  120.0000 46

 12 omega -101.00  -55.00   1.0000   20.0000
omega____ theta____ kappa____ phi______ frames
    -      -16.3917  178.0000    0.0000 46

 13 omega   -8.00   86.00   1.0000   20.0000
omega____ theta____ kappa____ phi______ frames
    -       17.4854   57.0000   90.0000 94

 14 omega   -8.00   86.00   1.0000   20.0000
omega____ theta____ kappa____ phi______ frames
    -       17.4854   57.0000 -150.0000 94

 15 omega   -5.00   87.00   1.0000   20.0000
omega____ theta____ kappa____ phi______ frames
    -       17.4854   47.0000  -47.0000 92

 16 omega   35.00  101.00   1.0000   20.0000
omega____ theta____ kappa____ phi______ frames
    -       17.4854  178.0000  -30.0000 66

 17 omega   35.00  101.00   1.0000   20.0000
omega____ theta____ kappa____ phi______ frames
    -       17.4854  178.0000   90.0000 66

 18 omega  -51.00   43.00   1.0000   20.0000
omega____ theta____ kappa____ phi______ frames
    -       17.4854  -57.0000  120.0000 94

 19 omega  -74.00  -27.00   1.0000   20.0000
omega____ theta____ kappa____ phi______ frames
    -      -16.3917  130.0000  145.2721 47

 20 omega  -87.00    4.00   1.0000   20.0000
omega____ theta____ kappa____ phi______ frames
    -      -16.3917  -38.0000  -30.0000 91

 21 omega  -42.00   52.00   1.0000   20.0000
omega____ theta____ kappa____ phi______ frames
    -      -16.3917   57.0000  -60.0000 94

 22 omega  -20.00    9.00   1.0000   20.0000
omega____ theta____ kappa____ phi______ frames
    -       17.4854  -99.0000   60.0000 29
;
_diffrn_measurement_device_type 'SuperNova, Dual, Cu at zero, Atlas'
_diffrn_measurement_method '\w scans'
_diffrn_orient_matrix_UB_11 -0.0200285000
_diffrn_orient_matrix_UB_12 -0.0612290000
_diffrn_orient_matrix_UB_13 0.0180427000
_diffrn_orient_matrix_UB_21 0.0571707000
_diffrn_orient_matrix_UB_22 -0.0008801000
_diffrn_orient_matrix_UB_23 0.0291086000
_diffrn_orient_matrix_UB_31 -0.0624692000
_diffrn_orient_matrix_UB_32 0.0210098000
_diffrn_orient_matrix_UB_33 0.0482293000
_diffrn_radiation_monochromator mirror
_diffrn_radiation_type 'Mo K\a'
_diffrn_radiation_wavelength 0.7107
_diffrn_reflns_av_R_equivalents 0.0304
_diffrn_reflns_av_unetI/netI 0.0156
_diffrn_reflns_Laue_measured_fraction_full 0.997
_diffrn_reflns_Laue_measured_fraction_max 0.998
_diffrn_reflns_limit_h_max 12
_diffrn_reflns_limit_h_min -12
_diffrn_reflns_limit_k_max 15
_diffrn_reflns_limit_k_min -15
_diffrn_reflns_limit_l_max 17
_diffrn_reflns_limit_l_min -17
_diffrn_reflns_number 53254
_diffrn_reflns_point_group_measured_fraction_full 0.997
_diffrn_reflns_point_group_measured_fraction_max 0.998
_diffrn_reflns_theta_full 25.242
_diffrn_reflns_theta_max 29.999
_diffrn_reflns_theta_min 3.079
_diffrn_source 'SuperNova (Mo) X-ray Source'
_exptl_absorpt_coefficient_mu 0.352
_exptl_absorpt_correction_T_max 1.718
_exptl_absorpt_correction_T_min 0.930
_exptl_absorpt_correction_type gaussian
_exptl_absorpt_process_details
;
CrysAlisPro, Agilent Technologies,
Version 1.171.36.28 (release 01-02-2013 CrysAlis171 .NET)
(compiled Feb  1 2013,16:14:44)
Numerical absorption correction based on gaussian integration over
            a multifaceted crystal model
;
_exptl_crystal_colour colourless
_exptl_crystal_colour_primary colourless
_exptl_crystal_density_diffrn 1.894
_exptl_crystal_density_meas ?
_exptl_crystal_description block
_exptl_crystal_F_000 648
_exptl_crystal_size_max 0.4038
_exptl_crystal_size_mid 0.1278
_exptl_crystal_size_min 0.1116
_refine_diff_density_max 0.500
_refine_diff_density_min -0.271
_refine_diff_density_rms 0.052
_refine_ls_extinction_method none
_refine_ls_goodness_of_fit_ref 1.065
_refine_ls_hydrogen_treatment constr
_refine_ls_matrix_type full
_refine_ls_number_parameters 347
_refine_ls_number_reflns 6614
_refine_ls_number_restraints 0
_refine_ls_restrained_S_all 1.065
_refine_ls_R_factor_all 0.0313
_refine_ls_R_factor_gt 0.0276
_refine_ls_shift/su_max 0.001
_refine_ls_shift/su_mean 0.000
_refine_ls_structure_factor_coef Fsqd
_refine_ls_weighting_details
;
 w=1/[\s^2^(Fo^2^)+(0.0389P)^2^+0.4494P]
 where P=(Fo^2^+2Fc^2^)/3
;
_refine_ls_weighting_scheme calc
_refine_ls_wR_factor_gt 0.0749
_refine_ls_wR_factor_ref 0.0773
_reflns_Friedel_coverage 0.000
_reflns_number_gt 6011
_reflns_number_total 6614
_reflns_threshold_expression 'I > 2\s(I)'
_cod_data_source_file c3dt53043d.txt
_cod_data_source_block compound6a
_cod_depositor_comments
;
The following automatic conversions were performed:

'_exptl_crystal_density_meas' value 'not measured' was changed to '?'
- the value is perceived as not measured.

Automatic conversion script
Id: cif_fix_values 3008 2015-01-20 13:52:24Z robertas 
;
_cod_original_cell_volume 1136.68(4)
_cod_database_code 7028425
_chemical_oxdiff_formula 'C7 H10 F9 N2 P '
_reflns_odcompleteness_completeness 99.88
_reflns_odcompleteness_iscentric 1
_reflns_odcompleteness_theta 30.01
_shelx_space_group_comment
;
The symmetry employed for this shelxl refinement is uniquely defined
by the following loop, which should always be used as a source of
symmetry information in preference to the above space-group names.
They are only intended as comments.
;
_shelxl_version_number 2013-2

loop_
_space_group_symop_operation_xyz
'x, y, z'
'-x, -y, -z'

loop_
_atom_site_label
_atom_site_type_symbol
_atom_site_fract_x
_atom_site_fract_y
_atom_site_fract_z
_atom_site_U_iso_or_equiv
_atom_site_adp_type
_atom_site_occupancy
_atom_site_site_symmetry_order
_atom_site_calc_flag
_atom_site_refinement_flags_posn
_atom_site_refinement_flags_adp
P1 P 0.23832(3) 0.32947(2) 0.39778(2) 0.01260(6) Uani 1 1 d . .
F1 F 0.37109(9) 0.33094(6) 0.27370(6) 0.02071(14) Uani 1 1 d . .
F2 F 0.08906(8) 0.34535(6) 0.34790(6) 0.01884(14) Uani 1 1 d . .
F3 F 0.10764(8) 0.32832(6) 0.52313(6) 0.01869(13) Uani 1 1 d . .
F4 F 0.38801(9) 0.31289(6) 0.44749(6) 0.02061(14) Uani 1 1 d . .
F5 F 0.24983(10) 0.12151(7) 0.28758(7) 0.02654(16) Uani 1 1 d . .
F6 F 0.06406(9) 0.12277(7) 0.45246(7) 0.02477(16) Uani 1 1 d . .
F7 F 0.29668(11) -0.04383(7) 0.43305(9) 0.0366(2) Uani 1 1 d . .
F8 F 0.30785(10) 0.09307(7) 0.54636(7) 0.02915(17) Uani 1 1 d . .
F9 F 0.48888(9) 0.08698(7) 0.38159(7) 0.02887(17) Uani 1 1 d . .
N1 N 0.24817(11) 0.57848(8) 0.32002(8) 0.01533(17) Uani 1 1 d . .
N2 N 0.27295(12) 0.55836(8) 0.48538(8) 0.01599(17) Uani 1 1 d . .
C1 C 0.25199(12) 0.50068(9) 0.40156(9) 0.01265(18) Uani 1 1 d . .
C2 C 0.28524(14) 0.69086(10) 0.46241(10) 0.0170(2) Uani 1 1 d . .
H2A H 0.3904 0.7197 0.4615 0.020 Uiso 1 1 calc R U
H2B H 0.1983 0.7350 0.5175 0.020 Uiso 1 1 calc R U
C3 C 0.26716(14) 0.70513(10) 0.34731(9) 0.0172(2) Uani 1 1 d . .
H3A H 0.1715 0.7554 0.3496 0.021 Uiso 1 1 calc R U
H3B H 0.3638 0.7410 0.2936 0.021 Uiso 1 1 calc R U
C4 C 0.22701(16) 0.55868(11) 0.21333(10) 0.0216(2) Uani 1 1 d . .
H4A H 0.2359 0.4729 0.1995 0.032 Uiso 1 1 calc R U
H4B H 0.3104 0.6007 0.1551 0.032 Uiso 1 1 calc R U
H4C H 0.1208 0.5894 0.2150 0.032 Uiso 1 1 calc R U
C5 C 0.27422(15) 0.51438(10) 0.59479(9) 0.0187(2) Uani 1 1 d . .
H5A H 0.1798 0.5469 0.6514 0.028 Uiso 1 1 calc R U
H5B H 0.3720 0.5404 0.6063 0.028 Uiso 1 1 calc R U
H5C H 0.2717 0.4268 0.5987 0.028 Uiso 1 1 calc R U
C6 C 0.22008(13) 0.15768(10) 0.39380(10) 0.0170(2) Uani 1 1 d . .
C7 C 0.33097(15) 0.07327(10) 0.43977(11) 0.0224(2) Uani 1 1 d . .
P2 P 0.23620(3) 0.16459(2) 0.90382(2) 0.01379(6) Uani 1 1 d . .
F10 F 0.25267(10) 0.22986(6) 0.78437(6) 0.02146(14) Uani 1 1 d . .
F11 F 0.03974(8) 0.18828(6) 0.94512(6) 0.02012(14) Uani 1 1 d . .
F12 F 0.22196(9) 0.09962(6) 1.02306(5) 0.02014(14) Uani 1 1 d . .
F13 F 0.43268(9) 0.14144(7) 0.86072(6) 0.02274(15) Uani 1 1 d . .
F14 F 0.13577(10) 0.33256(7) 1.06453(6) 0.02517(16) Uani 1 1 d . .
F15 F 0.40124(10) 0.31855(7) 0.98934(7) 0.02439(15) Uani 1 1 d . .
F16 F 0.26661(11) 0.53214(6) 0.95736(7) 0.02872(17) Uani 1 1 d . .
F17 F 0.38497(10) 0.44059(7) 0.80359(6) 0.02456(15) Uani 1 1 d . .
F18 F 0.12038(10) 0.45075(7) 0.87243(7) 0.02628(16) Uani 1 1 d . .
N3 N 0.28277(12) -0.09176(9) 0.86311(8) 0.01792(18) Uani 1 1 d . .
N4 N 0.10774(12) -0.00559(8) 0.79160(8) 0.01709(18) Uani 1 1 d . .
C8 C 0.20699(13) 0.01176(10) 0.84926(8) 0.01447(19) Uani 1 1 d . .
C9 C 0.11336(15) -0.13328(10) 0.75930(10) 0.0183(2) Uani 1 1 d . .
H9A H 0.1581 -0.1402 0.6790 0.022 Uiso 1 1 calc R U
H9B H 0.0051 -0.1681 0.7863 0.022 Uiso 1 1 calc R U
C10 C 0.22669(14) -0.19517(10) 0.81609(9) 0.0181(2) Uani 1 1 d . .
H10A H 0.1679 -0.2529 0.8742 0.022 Uiso 1 1 calc R U
H10B H 0.3181 -0.2373 0.7627 0.022 Uiso 1 1 calc R U
C11 C 0.39276(16) -0.12015(12) 0.92652(11) 0.0244(2) Uani 1 1 d . .
H11A H 0.3313 -0.1539 0.9986 0.037 Uiso 1 1 calc R U
H11B H 0.4440 -0.0469 0.9354 0.037 Uiso 1 1 calc R U
H11C H 0.4754 -0.1783 0.8874 0.037 Uiso 1 1 calc R U
C12 C -0.00542(15) 0.07823(11) 0.76039(10) 0.0213(2) Uani 1 1 d . .
H12A H 0.0284 0.1606 0.7606 0.032 Uiso 1 1 calc R U
H12B H -0.1140 0.0690 0.8129 0.032 Uiso 1 1 calc R U
H12C H -0.0052 0.0603 0.6871 0.032 Uiso 1 1 calc R U
C13 C 0.25868(14) 0.31678(10) 0.96560(9) 0.0164(2) Uani 1 1 d . .
C14 C 0.25727(15) 0.43637(10) 0.89782(10) 0.0188(2) Uani 1 1 d . .

loop_
_atom_site_aniso_label
_atom_site_aniso_U_11
_atom_site_aniso_U_22
_atom_site_aniso_U_33
_atom_site_aniso_U_23
_atom_site_aniso_U_13
_atom_site_aniso_U_12
P1 0.01090(12) 0.01025(11) 0.01652(12) 0.00051(9) -0.00449(9) -0.00047(9)
F1 0.0206(3) 0.0148(3) 0.0205(3) -0.0016(2) 0.0016(3) -0.0003(2)
F2 0.0178(3) 0.0165(3) 0.0266(3) -0.0003(3) -0.0132(3) -0.0010(2)
F3 0.0198(3) 0.0155(3) 0.0173(3) 0.0017(2) -0.0016(2) -0.0027(2)
F4 0.0187(3) 0.0136(3) 0.0347(4) 0.0022(3) -0.0162(3) -0.0004(2)
F5 0.0348(4) 0.0189(3) 0.0274(4) -0.0055(3) -0.0114(3) -0.0038(3)
F6 0.0165(3) 0.0180(3) 0.0381(4) 0.0019(3) -0.0065(3) -0.0066(3)
F7 0.0386(5) 0.0111(3) 0.0597(6) 0.0036(3) -0.0162(4) -0.0019(3)
F8 0.0305(4) 0.0278(4) 0.0284(4) 0.0091(3) -0.0102(3) -0.0001(3)
F9 0.0184(3) 0.0223(4) 0.0408(4) 0.0029(3) -0.0040(3) 0.0040(3)
N1 0.0186(4) 0.0123(4) 0.0155(4) 0.0015(3) -0.0064(3) -0.0013(3)
N2 0.0221(4) 0.0108(4) 0.0169(4) 0.0008(3) -0.0089(3) -0.0014(3)
C1 0.0099(4) 0.0122(4) 0.0153(4) 0.0005(3) -0.0037(3) -0.0003(3)
C2 0.0200(5) 0.0111(4) 0.0220(5) 0.0002(4) -0.0096(4) -0.0015(4)
C3 0.0195(5) 0.0112(4) 0.0200(5) 0.0021(4) -0.0056(4) -0.0017(4)
C4 0.0294(6) 0.0208(5) 0.0176(5) 0.0034(4) -0.0119(4) -0.0039(4)
C5 0.0236(5) 0.0188(5) 0.0163(5) 0.0016(4) -0.0102(4) -0.0021(4)
C6 0.0156(5) 0.0123(4) 0.0228(5) -0.0007(4) -0.0058(4) -0.0035(4)
C7 0.0207(5) 0.0127(5) 0.0316(6) 0.0030(4) -0.0061(5) -0.0014(4)
P2 0.01540(12) 0.01339(12) 0.01230(12) 0.00039(9) -0.00423(9) -0.00130(9)
F10 0.0342(4) 0.0169(3) 0.0145(3) 0.0028(2) -0.0096(3) -0.0050(3)
F11 0.0157(3) 0.0182(3) 0.0254(3) -0.0058(3) -0.0050(3) 0.0012(2)
F12 0.0317(4) 0.0159(3) 0.0142(3) 0.0019(2) -0.0094(3) -0.0027(3)
F13 0.0156(3) 0.0233(3) 0.0279(4) -0.0037(3) -0.0049(3) -0.0014(3)
F14 0.0347(4) 0.0208(3) 0.0154(3) -0.0040(3) -0.0012(3) -0.0061(3)
F15 0.0308(4) 0.0193(3) 0.0323(4) 0.0014(3) -0.0228(3) -0.0021(3)
F16 0.0485(5) 0.0136(3) 0.0295(4) -0.0012(3) -0.0200(4) -0.0022(3)
F17 0.0274(4) 0.0230(4) 0.0216(3) 0.0067(3) -0.0061(3) -0.0067(3)
F18 0.0268(4) 0.0259(4) 0.0309(4) -0.0013(3) -0.0166(3) 0.0070(3)
N3 0.0203(4) 0.0151(4) 0.0203(4) -0.0024(3) -0.0094(4) 0.0027(3)
N4 0.0213(4) 0.0130(4) 0.0191(4) -0.0014(3) -0.0096(4) 0.0010(3)
C8 0.0154(5) 0.0145(4) 0.0118(4) 0.0000(3) -0.0024(4) -0.0003(4)
C9 0.0236(5) 0.0137(5) 0.0188(5) -0.0027(4) -0.0083(4) -0.0004(4)
C10 0.0202(5) 0.0146(5) 0.0183(5) -0.0020(4) -0.0050(4) 0.0010(4)
C11 0.0270(6) 0.0234(6) 0.0273(6) -0.0023(5) -0.0157(5) 0.0072(5)
C12 0.0250(6) 0.0180(5) 0.0260(6) -0.0008(4) -0.0153(5) 0.0027(4)
C13 0.0195(5) 0.0161(5) 0.0147(5) 0.0014(4) -0.0072(4) -0.0025(4)
C14 0.0236(5) 0.0155(5) 0.0196(5) 0.0001(4) -0.0103(4) -0.0008(4)

loop_
_atom_type_symbol
_atom_type_description
_atom_type_scat_dispersion_real
_atom_type_scat_dispersion_imag
_atom_type_scat_source
C C 0.0033 0.0016 'International Tables Vol C Tables 4.2.6.8 and 6.1.1.4'
H H 0.0000 0.0000 'International Tables Vol C Tables 4.2.6.8 and 6.1.1.4'
F F 0.0171 0.0103 'International Tables Vol C Tables 4.2.6.8 and 6.1.1.4'
N N 0.0061 0.0033 'International Tables Vol C Tables 4.2.6.8 and 6.1.1.4'
P P 0.1023 0.0942 'International Tables Vol C Tables 4.2.6.8 and 6.1.1.4'

loop_
_exptl_crystal_face_index_h
_exptl_crystal_face_index_k
_exptl_crystal_face_index_l
_exptl_crystal_face_perp_dist
_exptl_oxdiff_crystal_face_indexfrac_h
_exptl_oxdiff_crystal_face_indexfrac_k
_exptl_oxdiff_crystal_face_indexfrac_l
_exptl_oxdiff_crystal_face_x
_exptl_oxdiff_crystal_face_y
_exptl_oxdiff_crystal_face_z
0 14 -5 0.0558 -0.0000 14.0000 -5.0000 -0.9474 -0.1579 0.0530
0 -14 5 0.0558 0.0000 -14.0000 5.0000 0.9474 0.1579 -0.0530
-1 6 15 0.0639 -1.0000 6.0000 15.0000 -0.0767 0.3742 0.9120
1 -6 -15 0.0639 1.0000 -6.0000 -15.0000 0.0767 -0.3742 -0.9120
10 4 14 0.1296 10.0000 4.0000 14.0000 -0.1926 0.9757 0.1346
-9 4 6 0.1528 -9.0000 4.0000 6.0000 0.0436 -0.3434 0.9356
-10 -4 -14 0.1815 -10.0000 -4.0000 -14.0000 0.1926 -0.9757 -0.1346
-5 10 -12 0.0952 -5.0000 10.0000 -12.0000 -0.7287 -0.6440 -0.0563
-7 9 5 0.1202 -7.0000 9.0000 5.0000 -0.3206 -0.2626 0.8675
3 13 11 0.0564 3.0000 13.0000 11.0000 -0.6576 0.4803 0.6162

loop_
_geom_angle_atom_site_label_1
_geom_angle_atom_site_label_2
_geom_angle_atom_site_label_3
_geom_angle
F1 P1 F2 91.01(4)
F1 P1 F3 179.02(4)
F1 P1 F4 88.88(4)
F1 P1 C1 89.93(4)
F1 P1 C6 90.47(4)
F2 P1 F4 179.71(4)
F2 P1 C1 90.71(4)
F2 P1 C6 88.15(4)
F3 P1 F2 89.94(4)
F3 P1 F4 90.17(4)
F3 P1 C1 89.83(4)
F3 P1 C6 89.79(4)
F4 P1 C1 89.56(4)
F4 P1 C6 91.58(4)
C1 P1 C6 178.80(5)
C1 N1 C3 111.51(9)
C1 N1 C4 130.99(9)
C4 N1 C3 117.49(9)
C1 N2 C2 111.47(9)
C1 N2 C5 131.45(9)
C5 N2 C2 116.92(9)
N1 C1 P1 124.87(8)
N1 C1 N2 111.05(9)
N2 C1 P1 124.03(8)
N2 C2 H2A 111.2
N2 C2 H2B 111.2
N2 C2 C3 103.02(8)
H2A C2 H2B 109.1
C3 C2 H2A 111.2
C3 C2 H2B 111.2
N1 C3 C2 102.94(8)
N1 C3 H3A 111.2
N1 C3 H3B 111.2
C2 C3 H3A 111.2
C2 C3 H3B 111.2
H3A C3 H3B 109.1
N1 C4 H4A 109.5
N1 C4 H4B 109.5
N1 C4 H4C 109.5
H4A C4 H4B 109.5
H4A C4 H4C 109.5
H4B C4 H4C 109.5
N2 C5 H5A 109.5
N2 C5 H5B 109.5
N2 C5 H5C 109.5
H5A C5 H5B 109.5
H5A C5 H5C 109.5
H5B C5 H5C 109.5
F5 C6 P1 111.10(7)
F5 C6 F6 105.82(9)
F5 C6 C7 104.85(9)
F6 C6 P1 110.70(7)
F6 C6 C7 104.62(9)
C7 C6 P1 118.78(8)
F7 C7 C6 109.98(10)
F8 C7 F7 107.26(10)
F8 C7 F9 108.69(11)
F8 C7 C6 111.83(10)
F9 C7 F7 107.22(10)
F9 C7 C6 111.66(10)
F10 P2 F12 179.33(4)
F10 P2 C8 90.32(4)
F10 P2 C13 91.85(4)
F11 P2 F10 90.29(4)
F11 P2 F12 90.33(4)
F11 P2 C8 89.34(4)
F11 P2 C13 89.11(4)
F12 P2 C8 89.94(4)
F12 P2 C13 87.91(4)
F13 P2 F10 88.91(4)
F13 P2 F11 179.17(4)
F13 P2 F12 90.47(4)
F13 P2 C8 90.50(4)
F13 P2 C13 91.09(4)
C8 P2 C13 177.33(5)
C8 N3 C10 111.60(9)
C8 N3 C11 130.92(10)
C11 N3 C10 117.01(9)
C8 N4 C9 111.73(9)
C8 N4 C12 130.85(10)
C12 N4 C9 117.38(9)
N3 C8 P2 124.94(8)
N4 C8 P2 124.29(8)
N4 C8 N3 110.77(10)
N4 C9 H9A 111.2
N4 C9 H9B 111.2
N4 C9 C10 102.82(9)
H9A C9 H9B 109.1
C10 C9 H9A 111.2
C10 C9 H9B 111.2
N3 C10 C9 102.73(9)
N3 C10 H10A 111.2
N3 C10 H10B 111.2
C9 C10 H10A 111.2
C9 C10 H10B 111.2
H10A C10 H10B 109.1
N3 C11 H11A 109.5
N3 C11 H11B 109.5
N3 C11 H11C 109.5
H11A C11 H11B 109.5
H11A C11 H11C 109.5
H11B C11 H11C 109.5
N4 C12 H12A 109.5
N4 C12 H12B 109.5
N4 C12 H12C 109.5
H12A C12 H12B 109.5
H12A C12 H12C 109.5
H12B C12 H12C 109.5
F14 C13 P2 110.22(7)
F14 C13 F15 105.81(9)
F14 C13 C14 104.74(9)
F15 C13 P2 111.26(8)
F15 C13 C14 104.62(9)
C14 C13 P2 119.20(8)
F16 C14 C13 109.92(9)
F17 C14 F16 107.32(9)
F17 C14 C13 111.57(9)
F18 C14 F16 107.51(10)
F18 C14 F17 108.51(9)
F18 C14 C13 111.82(9)

loop_
_geom_bond_atom_site_label_1
_geom_bond_atom_site_label_2
_geom_bond_distance
P1 F1 1.6132(7)
P1 F2 1.6186(7)
P1 F3 1.6184(7)
P1 F4 1.6210(7)
P1 C1 1.8895(10)
P1 C6 1.9007(11)
F5 C6 1.3619(14)
F6 C6 1.3665(12)
F7 C7 1.3411(13)
F8 C7 1.3293(16)
F9 C7 1.3295(14)
N1 C1 1.3245(13)
N1 C3 1.4736(14)
N1 C4 1.4546(14)
N2 C1 1.3279(14)
N2 C2 1.4713(13)
N2 C5 1.4580(14)
C2 H2A 0.9700
C2 H2B 0.9700
C2 C3 1.5251(16)
C3 H3A 0.9700
C3 H3B 0.9700
C4 H4A 0.9600
C4 H4B 0.9600
C4 H4C 0.9600
C5 H5A 0.9600
C5 H5B 0.9600
C5 H5C 0.9600
C6 C7 1.5439(17)
P2 F10 1.6177(7)
P2 F11 1.6168(7)
P2 F12 1.6181(7)
P2 F13 1.6159(7)
P2 C8 1.8970(11)
P2 C13 1.9172(11)
F14 C13 1.3627(13)
F15 C13 1.3645(13)
F16 C14 1.3402(13)
F17 C14 1.3327(14)
F18 C14 1.3296(14)
N3 C8 1.3252(14)
N3 C10 1.4727(14)
N3 C11 1.4568(15)
N4 C8 1.3245(14)
N4 C9 1.4703(14)
N4 C12 1.4575(14)
C9 H9A 0.9700
C9 H9B 0.9700
C9 C10 1.5254(16)
C10 H10A 0.9700
C10 H10B 0.9700
C11 H11A 0.9600
C11 H11B 0.9600
C11 H11C 0.9600
C12 H12A 0.9600
C12 H12B 0.9600
C12 H12C 0.9600
C13 C14 1.5421(15)
